data_2228139
loop_
_publ_author_name
'Wu, Ai-Zhi'
'Ng, Seik Weng'

_publ_section_title
;
 <i>catena</i>-Poly[[[pentaaquaeuropium(III)]-\m-5-sulfonatoisophthalato-\k^4^<i>O</i>^1^,<i>O</i>^1'^:<i>O</i>^3^,<i>O</i>^3'^]
 4,4'-bipyridine <i>N</i>,<i>N</i>'-dioxide hemisolvate trihydrate]
;
_journal_coeditor_code XU5055
_journal_issue 11
_journal_name_full 'Acta Crystallographica Section E'
_journal_page_first m1433
_journal_paper_doi 10.1107/S1600536810041838
_journal_volume 66
_journal_year 2010
_chemical_formula_iupac '[Eu (C8 H3 O7 S) (H2 O)5] , 0.5C10 H8 N2 O2, 3H2 O'
_chemical_formula_moiety 'C8 H13 Eu O12 S, 0.5(C10 H8 N2 O2), 3(H2 O)'
_chemical_formula_sum 'C13 H23 Eu N O16 S'
_chemical_formula_weight 633.34
_chemical_name_systematic
;
<i>catena</i>-Poly[[[pentaaquaeuropium(III)]\-m-5-sulfonatoisophthalato-
\k^4^<i>O</i>^1^,<i>O</i>^1'^:<i>O</i>^3^,<i>O</i>^3'^]
4,4'-bipyridine <i>N</i>,<i>N</i>'-dioxide hemisolvate trihydrate]
;
_space_group_IT_number 2
_symmetry_cell_setting triclinic
_symmetry_space_group_name_Hall '-P 1'
_symmetry_space_group_name_H-M 'P -1'
_atom_sites_solution_hydrogens geom
_atom_sites_solution_primary direct
_atom_sites_solution_secondary difmap
_audit_creation_method SHELXL-97
_cell_angle_alpha 89.383(2)
_cell_angle_beta 62.9890(10)
_cell_angle_gamma 62.678(6)
_cell_formula_units_Z 2
_cell_length_a 10.7800(4)
_cell_length_b 10.8978(3)
_cell_length_c 11.4048(3)
_cell_measurement_reflns_used 9807
_cell_measurement_temperature 293(2)
_cell_measurement_theta_max 27.5
_cell_measurement_theta_min 3.5
_cell_volume 1026.90(9)
_computing_cell_refinement 'RAPID-AUTO (Rigaku, 1998)'
_computing_data_collection 'RAPID-AUTO (Rigaku, 1998)'
_computing_data_reduction 'CrystalStructure (Rigaku/MSC, 2002)'
_computing_molecular_graphics 'X-Seed (Barbour, 2001)'
_computing_publication_material 'publCIF (Westrip, 2010)'
_computing_structure_refinement 'SHELXL97 (Sheldrick, 2008)'
_computing_structure_solution 'SHELXS97 (Sheldrick, 2008)'
_diffrn_ambient_temperature 293(2)
_diffrn_detector_area_resol_mean 10.000
_diffrn_measured_fraction_theta_full 0.990
_diffrn_measured_fraction_theta_max 0.990
_diffrn_measurement_device_type 'Rigaku R-AXIS RAPID'
_diffrn_measurement_method '\w scans'
_diffrn_radiation_monochromator graphite
_diffrn_radiation_source 'fine-focus sealed tube'
_diffrn_radiation_type MoK\a
_diffrn_radiation_wavelength 0.71073
_diffrn_reflns_av_R_equivalents 0.0326
_diffrn_reflns_av_sigmaI/netI 0.0404
_diffrn_reflns_limit_h_max 13
_diffrn_reflns_limit_h_min -13
_diffrn_reflns_limit_k_max 14
_diffrn_reflns_limit_k_min -14
_diffrn_reflns_limit_l_max 14
_diffrn_reflns_limit_l_min -14
_diffrn_reflns_number 10108
_diffrn_reflns_theta_full 27.46
_diffrn_reflns_theta_max 27.46
_diffrn_reflns_theta_min 3.54
_diffrn_standards_decay_% 0
_diffrn_standards_interval_count 0
_diffrn_standards_interval_time 0
_diffrn_standards_number 0
_exptl_absorpt_coefficient_mu 3.240
_exptl_absorpt_correction_T_max 1.0000
_exptl_absorpt_correction_T_min 0.6311
_exptl_absorpt_correction_type multi-scan
_exptl_absorpt_process_details '(ABSCOR; Higashi, 1995)'
_exptl_crystal_colour Colorless
_exptl_crystal_density_diffrn 2.048
_exptl_crystal_density_method 'not measured'
_exptl_crystal_description Prism
_exptl_crystal_F_000 630
_exptl_crystal_size_max 0.25
_exptl_crystal_size_mid 0.20
_exptl_crystal_size_min 0.15
_refine_diff_density_max 3.396
_refine_diff_density_min -1.127
_refine_ls_extinction_method none
_refine_ls_goodness_of_fit_ref 1.199
_refine_ls_hydrogen_treatment constr
_refine_ls_matrix_type full
_refine_ls_number_parameters 289
_refine_ls_number_reflns 4658
_refine_ls_number_restraints 0
_refine_ls_restrained_S_all 1.199
_refine_ls_R_factor_all 0.0330
_refine_ls_R_factor_gt 0.0316
_refine_ls_shift/su_max 0.001
_refine_ls_shift/su_mean 0.001
_refine_ls_structure_factor_coef Fsqd
_refine_ls_weighting_details 'calc w=1/[\s^2^(Fo^2^)+(0.0569P)^2^+0.4859P] where P=(Fo^2^+2Fc^2^)/3'
_refine_ls_weighting_scheme calc
_refine_ls_wR_factor_gt 0.0782
_refine_ls_wR_factor_ref 0.0914
_reflns_number_gt 4509
_reflns_number_total 4658
_reflns_threshold_expression I>2\s(I)
_cod_data_source_file xu5055.cif
_cod_data_source_block I
_cod_database_code 2228139
_cod_database_fobs_code 2228139

loop_
_symmetry_equiv_pos_as_xyz
'x, y, z'
'-x, -y, -z'

loop_
_atom_site_type_symbol
_atom_site_label
_atom_site_fract_x
_atom_site_fract_y
_atom_site_fract_z
_atom_site_U_iso_or_equiv
_atom_site_adp_type
_atom_site_calc_flag
_atom_site_refinement_flags
_atom_site_occupancy
_atom_site_disorder_assembly
_atom_site_disorder_group
Eu Eu1 0.222361(16) 0.944055(13) 0.073400(13) 0.01756(8) Uani d . 1 . .
S S1 0.84263(11) 0.67200(9) 0.32120(9) 0.02471(18) Uani d . 1 . .
O O1 0.4314(3) 0.8569(3) 0.1429(3) 0.0305(6) Uani d . 1 . .
O O2 0.3992(3) 0.6830(3) 0.0953(3) 0.0285(5) Uani d . 1 . .
O O3 0.8412(4) 0.1844(3) 0.0243(3) 0.0346(6) Uani d . 1 . .
O O4 0.9706(3) 0.1556(3) 0.1368(3) 0.0295(6) Uani d . 1 . .
O O5 1.0036(4) 0.6411(4) 0.2226(3) 0.0418(7) Uani d . 1 . .
O O6 0.8400(4) 0.6030(3) 0.4321(3) 0.0396(7) Uani d . 1 . .
O O7 0.7229(4) 0.8236(3) 0.3736(3) 0.0375(6) Uani d . 1 . .
O O8 0.1731(4) 0.9846(3) 0.4955(3) 0.0329(6) Uani d . 1 . .
O O1W 0.1051(3) 1.0804(3) 0.3032(3) 0.0310(6) Uani d . 1 . .
H H11 0.1453 1.0318 0.3474 0.047 Uiso d R 1 . .
H H12 0.0801 1.1650 0.3258 0.047 Uiso d R 1 . .
O O2W 0.3042(4) 1.1235(3) 0.0498(4) 0.0410(7) Uani d . 1 . .
H H21 0.3387 1.1230 0.1028 0.061 Uiso d R 1 . .
H H22 0.3771 1.1045 -0.0306 0.061 Uiso d R 1 . .
O O3W 0.4909(4) 0.8044(3) -0.1330(3) 0.0506(9) Uani d . 1 . .
H H31 0.5216 0.8429 -0.1957 0.076 Uiso d R 1 . .
H H32 0.5598 0.7170 -0.1571 0.076 Uiso d R 1 . .
O O4W 0.0462(4) 0.8763(3) 0.2470(3) 0.0410(7) Uani d . 1 . .
H H41 -0.0306 0.9237 0.3254 0.061 Uiso d R 1 . .
H H42 0.0447 0.8044 0.2251 0.061 Uiso d R 1 . .
O O5W 0.2265(4) 1.0292(4) -0.1370(3) 0.0441(8) Uani d . 1 . .
H H51 0.3014 1.0388 -0.1953 0.066 Uiso d R 1 . .
H H52 0.1451 1.0708 -0.1456 0.066 Uiso d R 1 . .
O O6W 0.1006(6) 1.3246(4) 0.3568(5) 0.0661(12) Uani d . 1 . .
H H61 0.0007 1.3802 0.4141 0.099 Uiso d R 1 . .
H H62 0.1513 1.3186 0.3980 0.099 Uiso d R 1 . .
O O7W 0.5761(4) 0.9318(4) -0.3410(3) 0.0442(8) Uani d . 1 . .
H H71 0.6177 0.9731 -0.3246 0.066 Uiso d R 1 . .
H H72 0.6113 0.9114 -0.4245 0.066 Uiso d R 1 . .
O O8W 0.6904(4) 0.5181(3) -0.2118(3) 0.0423(7) Uani d . 1 . .
H H81 0.6327 0.4968 -0.1455 0.064 Uiso d R 1 . .
H H82 0.7768 0.4929 -0.2110 0.064 Uiso d R 1 . .
N N1 0.2607(4) 0.8511(3) 0.4986(3) 0.0260(6) Uani d . 1 . .
C C1 0.4710(4) 0.7263(4) 0.1275(3) 0.0211(6) Uani d . 1 . .
C C2 0.6071(4) 0.6265(3) 0.1492(3) 0.0182(6) Uani d . 1 . .
C C3 0.6773(4) 0.4793(3) 0.1120(3) 0.0199(6) Uani d . 1 . .
H H3 0.6427 0.4402 0.0698 0.024 Uiso calc R 1 . .
C C4 0.7996(4) 0.3904(3) 0.1383(3) 0.0185(6) Uani d . 1 . .
C C5 0.8531(4) 0.4479(3) 0.1990(3) 0.0216(6) Uani d . 1 . .
H H5 0.9366 0.3882 0.2142 0.026 Uiso calc R 1 . .
C C6 0.7815(4) 0.5957(3) 0.2375(4) 0.0217(6) Uani d . 1 . .
C C7 0.6609(4) 0.6842(3) 0.2107(3) 0.0203(6) Uani d . 1 . .
H H7 0.6157 0.7825 0.2338 0.024 Uiso calc R 1 . .
C C8 0.8774(4) 0.2302(3) 0.0962(3) 0.0201(6) Uani d . 1 . .
C C9 0.3563(5) 0.8243(4) 0.5518(4) 0.0305(8) Uani d . 1 . .
H H9 0.3592 0.8988 0.5872 0.037 Uiso calc R 1 . .
C C10 0.4495(5) 0.6877(4) 0.5543(4) 0.0320(8) Uani d . 1 . .
H H10 0.5150 0.6705 0.5916 0.038 Uiso calc R 1 . .
C C11 0.4475(4) 0.5746(4) 0.5022(3) 0.0248(7) Uani d . 1 . .
C C12 0.3437(5) 0.6074(4) 0.4505(4) 0.0292(7) Uani d . 1 . .
H H12A 0.3361 0.5351 0.4174 0.035 Uiso calc R 1 . .
C C13 0.2525(5) 0.7454(4) 0.4480(4) 0.0311(8) Uani d . 1 . .
H H13 0.1856 0.7657 0.4116 0.037 Uiso calc R 1 . .

loop_
_atom_site_aniso_label
_atom_site_aniso_U_11
_atom_site_aniso_U_22
_atom_site_aniso_U_33
_atom_site_aniso_U_12
_atom_site_aniso_U_13
_atom_site_aniso_U_23
Eu1 0.01783(11) 0.01261(11) 0.02442(12) -0.00607(8) -0.01399(8) 0.00504(7)
S1 0.0289(4) 0.0182(4) 0.0365(4) -0.0127(3) -0.0228(4) 0.0062(3)
O1 0.0349(14) 0.0155(11) 0.0467(15) -0.0070(11) -0.0306(13) 0.0079(11)
O2 0.0316(14) 0.0250(12) 0.0428(14) -0.0151(11) -0.0283(12) 0.0145(11)
O3 0.0466(17) 0.0176(11) 0.0531(17) -0.0123(12) -0.0389(14) 0.0047(11)
O4 0.0291(13) 0.0154(10) 0.0412(14) -0.0024(10) -0.0248(12) 0.0052(10)
O5 0.0353(16) 0.0459(17) 0.0472(17) -0.0255(14) -0.0181(14) 0.0017(14)
O6 0.063(2) 0.0370(15) 0.0425(15) -0.0283(15) -0.0416(15) 0.0158(13)
O7 0.0460(17) 0.0197(12) 0.0515(17) -0.0116(12) -0.0333(15) 0.0025(12)
O8 0.0399(15) 0.0218(12) 0.0321(13) -0.0094(12) -0.0210(12) 0.0075(11)
O1W 0.0447(16) 0.0234(12) 0.0295(12) -0.0136(11) -0.0260(12) 0.0065(10)
O2W 0.0412(17) 0.0359(15) 0.064(2) -0.0283(14) -0.0311(16) 0.0240(15)
O3W 0.0385(17) 0.0373(16) 0.0340(15) -0.0015(14) -0.0059(13) 0.0146(13)
O4W 0.0450(17) 0.0279(13) 0.0320(13) -0.0247(13) 0.0001(12) -0.0031(11)
O5W 0.0452(18) 0.0478(18) 0.0304(14) -0.0162(15) -0.0202(13) 0.0166(14)
O6W 0.085(3) 0.0321(17) 0.117(4) -0.0247(19) -0.082(3) 0.021(2)
O7W 0.0430(18) 0.0456(18) 0.0454(18) -0.0269(16) -0.0190(15) 0.0187(15)
O8W 0.0333(15) 0.0390(16) 0.0533(18) -0.0186(13) -0.0208(14) 0.0149(14)
N1 0.0280(15) 0.0233(14) 0.0203(12) -0.0103(12) -0.0103(11) 0.0060(11)
C1 0.0186(15) 0.0184(15) 0.0246(15) -0.0064(13) -0.0130(13) 0.0089(13)
C2 0.0204(14) 0.0155(14) 0.0199(13) -0.0065(12) -0.0139(12) 0.0065(11)
C3 0.0219(15) 0.0166(13) 0.0249(14) -0.0090(12) -0.0153(13) 0.0064(13)
C4 0.0199(14) 0.0122(12) 0.0233(14) -0.0060(11) -0.0131(12) 0.0038(11)
C5 0.0213(15) 0.0163(14) 0.0290(15) -0.0057(12) -0.0180(13) 0.0046(12)
C6 0.0234(16) 0.0157(14) 0.0314(16) -0.0099(13) -0.0179(14) 0.0051(12)
C7 0.0231(15) 0.0134(13) 0.0269(15) -0.0080(12) -0.0157(13) 0.0054(12)
C8 0.0193(14) 0.0132(13) 0.0257(15) -0.0051(12) -0.0131(12) 0.0030(12)
C9 0.035(2) 0.0258(17) 0.0312(17) -0.0146(16) -0.0185(16) 0.0045(15)
C10 0.036(2) 0.0304(18) 0.0378(19) -0.0156(16) -0.0256(17) 0.0089(16)
C11 0.0223(16) 0.0251(17) 0.0244(15) -0.0126(14) -0.0095(13) 0.0096(13)
C12 0.0340(19) 0.0270(17) 0.0312(17) -0.0159(16) -0.0194(16) 0.0062(15)
C13 0.0314(19) 0.0312(18) 0.0351(18) -0.0151(16) -0.0210(16) 0.0075(15)

loop_
_atom_type_symbol
_atom_type_description
_atom_type_scat_dispersion_real
_atom_type_scat_dispersion_imag
_atom_type_scat_source
C C 0.0033 0.0016 'International Tables Vol C Tables 4.2.6.8 and 6.1.1.4'
H H 0.0000 0.0000 'International Tables Vol C Tables 4.2.6.8 and 6.1.1.4'
N N 0.0061 0.0033 'International Tables Vol C Tables 4.2.6.8 and 6.1.1.4'
O O 0.0106 0.0060 'International Tables Vol C Tables 4.2.6.8 and 6.1.1.4'
S S 0.1246 0.1234 'International Tables Vol C Tables 4.2.6.8 and 6.1.1.4'
Eu Eu -0.1578 3.6682 'International Tables Vol C Tables 4.2.6.8 and 6.1.1.4'

loop_
_geom_angle_atom_site_label_1
_geom_angle_atom_site_label_2
_geom_angle_atom_site_label_3
_geom_angle_site_symmetry_1
_geom_angle_site_symmetry_3
_geom_angle
_geom_angle_publ_flag
O3 Eu1 O4 2_665 1_465 90.47(9) ?
O3 Eu1 O4W 2_665 . 70.06(11) ?
O4 Eu1 O4W 1_465 . 82.34(10) ?
O3 Eu1 O2W 2_665 . 144.73(11) ?
O4 Eu1 O2W 1_465 . 79.72(10) ?
O4W Eu1 O2W . . 140.17(11) ?
O3 Eu1 O1W 2_665 . 135.51(11) ?
O4 Eu1 O1W 1_465 . 70.13(9) ?
O4W Eu1 O1W . . 67.97(10) ?
O2W Eu1 O1W . . 72.54(11) ?
O3 Eu1 O3W 2_665 . 82.80(13) ?
O4 Eu1 O3W 1_465 . 137.24(10) ?
O4W Eu1 O3W . . 132.75(10) ?
O2W Eu1 O3W . . 81.93(12) ?
O1W Eu1 O3W . . 138.25(12) ?
O3 Eu1 O1 2_665 . 129.26(8) ?
O4 Eu1 O1 1_465 . 137.26(9) ?
O4W Eu1 O1 . . 95.95(11) ?
O2W Eu1 O1 . . 74.72(9) ?
O1W Eu1 O1 . . 69.79(9) ?
O3W Eu1 O1 . . 71.94(11) ?
O3 Eu1 O5W 2_665 . 72.39(11) ?
O4 Eu1 O5W 1_465 . 69.93(10) ?
O4W Eu1 O5W . . 132.53(12) ?
O2W Eu1 O5W . . 72.42(11) ?
O1W Eu1 O5W . . 130.36(10) ?
O3W Eu1 O5W . . 67.78(10) ?
O1 Eu1 O5W . . 130.58(11) ?
O3 Eu1 O2 2_665 . 80.16(8) ?
O4 Eu1 O2 1_465 . 152.27(9) ?
O4W Eu1 O2 . . 69.93(10) ?
O2W Eu1 O2 . . 122.10(9) ?
O1W Eu1 O2 . . 98.56(8) ?
O3W Eu1 O2 . . 67.78(9) ?
O1 Eu1 O2 . . 49.82(8) ?
O5W Eu1 O2 . . 129.85(10) ?
O5 S1 O7 . . 113.70(19) ?
O5 S1 O6 . . 112.2(2) ?
O7 S1 O6 . . 110.88(19) ?
O5 S1 C6 . . 107.16(17) ?
O7 S1 C6 . . 106.77(16) ?
O6 S1 C6 . . 105.62(16) ?
C1 O1 Eu1 . . 98.7(2) ?
C1 O2 Eu1 . . 90.40(19) ?
C8 O3 Eu1 . 2_665 164.5(2) ?
C8 O4 Eu1 . 1_645 144.6(2) ?
Eu1 O1W H11 . . 113.1 ?
Eu1 O1W H12 . . 126.6 ?
H11 O1W H12 . . 109.5 ?
Eu1 O2W H21 . . 109.7 ?
Eu1 O2W H22 . . 109.1 ?
H21 O2W H22 . . 109.8 ?
Eu1 O3W H31 . . 120.1 ?
Eu1 O3W H32 . . 130.2 ?
H31 O3W H32 . . 109.5 ?
Eu1 O4W H41 . . 129.1 ?
Eu1 O4W H42 . . 119.2 ?
H41 O4W H42 . . 110.4 ?
Eu1 O5W H51 . . 123.4 ?
Eu1 O5W H52 . . 124.1 ?
H51 O5W H52 . . 110.6 ?
H61 O6W H62 . . 106.3 ?
H71 O7W H72 . . 110.2 ?
H81 O8W H82 . . 107.4 ?
O8 N1 C9 . . 119.1(3) ?
O8 N1 C13 . . 119.7(3) ?
C9 N1 C13 . . 121.2(3) ?
O2 C1 O1 . . 121.0(3) ?
O2 C1 C2 . . 121.4(3) ?
O1 C1 C2 . . 117.6(3) ?
C7 C2 C3 . . 119.8(3) ?
C7 C2 C1 . . 118.7(3) ?
C3 C2 C1 . . 121.5(3) ?
C2 C3 C4 . . 119.8(3) ?
C2 C3 H3 . . 120.1 ?
C4 C3 H3 . . 120.1 ?
C5 C4 C3 . . 120.3(3) ?
C5 C4 C8 . . 119.9(3) ?
C3 C4 C8 . . 119.8(3) ?
C4 C5 C6 . . 119.9(3) ?
C4 C5 H5 . . 120.1 ?
C6 C5 H5 . . 120.1 ?
C7 C6 C5 . . 120.0(3) ?
C7 C6 S1 . . 119.3(2) ?
C5 C6 S1 . . 120.7(3) ?
C6 C7 C2 . . 120.2(3) ?
C6 C7 H7 . . 119.9 ?
C2 C7 H7 . . 119.9 ?
O3 C8 O4 . . 125.6(3) ?
O3 C8 C4 . . 116.8(3) ?
O4 C8 C4 . . 117.7(3) ?
N1 C9 C10 . . 120.3(4) ?
N1 C9 H9 . . 119.8 ?
C10 C9 H9 . . 119.8 ?
C9 C10 C11 . . 121.0(3) ?
C9 C10 H10 . . 119.5 ?
C11 C10 H10 . . 119.5 ?
C10 C11 C12 . . 116.8(3) ?
C10 C11 C11 . 2_666 122.1(4) ?
C12 C11 C11 . 2_666 121.0(4) ?
C13 C12 C11 . . 120.9(3) ?
C13 C12 H12A . . 119.5 ?
C11 C12 H12A . . 119.5 ?
N1 C13 C12 . . 119.6(3) ?
N1 C13 H13 . . 120.2 ?
C12 C13 H13 . . 120.2 ?

loop_
_geom_bond_atom_site_label_1
_geom_bond_atom_site_label_2
_geom_bond_site_symmetry_2
_geom_bond_distance
_geom_bond_publ_flag
Eu1 O1 . 2.500(2) ?
Eu1 O2 . 2.688(2) ?
Eu1 O3 2_665 2.298(3) ?
Eu1 O4 1_465 2.390(2) ?
Eu1 O1W . 2.455(2) ?
Eu1 O2W . 2.456(3) ?
Eu1 O3W . 2.466(3) ?
Eu1 O4W . 2.431(3) ?
Eu1 O5W . 2.552(3) ?
S1 O5 . 1.445(3) ?
S1 O7 . 1.454(3) ?
S1 O6 . 1.460(3) ?
S1 C6 . 1.769(3) ?
O1 C1 . 1.273(4) ?
O2 C1 . 1.246(4) ?
O3 C8 . 1.245(4) ?
O4 C8 . 1.245(4) ?
O8 N1 . 1.333(4) ?
O1W H11 . 0.8386 ?
O1W H12 . 0.8384 ?
O2W H21 . 0.8400 ?
O2W H22 . 0.8380 ?
O3W H31 . 0.8383 ?
O3W H32 . 0.8396 ?
O4W H41 . 0.8345 ?
O4W H42 . 0.8346 ?
O5W H51 . 0.8333 ?
O5W H52 . 0.8349 ?
O6W H61 . 0.8513 ?
O6W H62 . 0.8503 ?
O7W H71 . 0.8376 ?
O7W H72 . 0.8365 ?
O8W H81 . 0.8459 ?
O8W H82 . 0.8457 ?
N1 C9 . 1.343(5) ?
N1 C13 . 1.350(5) ?
C1 C2 . 1.502(4) ?
C2 C7 . 1.391(4) ?
C2 C3 . 1.392(4) ?
C3 C4 . 1.395(4) ?
C3 H3 . 0.9300 ?
C4 C5 . 1.381(4) ?
C4 C8 . 1.513(4) ?
C5 C6 . 1.396(4) ?
C5 H5 . 0.9300 ?
C6 C7 . 1.385(4) ?
C7 H7 . 0.9300 ?
C9 C10 . 1.371(5) ?
C9 H9 . 0.9300 ?
C10 C11 . 1.387(5) ?
C10 H10 . 0.9300 ?
C11 C12 . 1.398(5) ?
C11 C11 2_666 1.479(7) ?
C12 C13 . 1.378(5) ?
C12 H12A . 0.9300 ?
C13 H13 . 0.9300 ?

loop_
_geom_hbond_atom_site_label_D
_geom_hbond_atom_site_label_H
_geom_hbond_atom_site_label_A
_geom_hbond_site_symmetry_A
_geom_hbond_distance_DH
_geom_hbond_distance_HA
_geom_hbond_distance_DA
_geom_hbond_angle_DHA
_geom_hbond_publ_flag
O1w H11 O8 . 0.84 1.87 2.673(4) 159 yes
O1w H12 O6w . 0.84 1.91 2.710(4) 160 yes
O2w H22 O1 2_675 0.84 2.11 2.804(4) 140 yes
O2w H21 O3w 2_675 0.84 2.46 3.148(5) 140 yes
O3w H31 O7w . 0.84 1.91 2.742(4) 175 yes
O3w H32 O8w . 0.84 1.87 2.704(4) 172 yes
O4w H41 O8 2_576 0.83 1.82 2.648(4) 171 yes
O4w H42 O5 1_455 0.83 2.02 2.840(4) 166 yes
O5w H51 O7w . 0.83 2.30 3.026(5) 146 yes
O6w H62 O6 2_676 0.85 2.18 2.955(5) 151 yes
O6w H61 O6 1_465 0.85 2.18 2.807(5) 130 yes
O7w H71 O1 2_675 0.84 2.49 3.191(4) 142 yes
O7w H72 O7 1_554 0.84 2.03 2.860(5) 169 yes
O8w H81 O2 2_665 0.85 2.17 2.867(4) 140 yes
O8w H82 O5 2_765 0.85 2.07 2.879(5) 159 yes

loop_
_geom_torsion_atom_site_label_1
_geom_torsion_atom_site_label_2
_geom_torsion_atom_site_label_3
_geom_torsion_atom_site_label_4
_geom_torsion_site_symmetry_1
_geom_torsion_site_symmetry_2
_geom_torsion_site_symmetry_3
_geom_torsion_site_symmetry_4
_geom_torsion
_geom_torsion_publ_flag
O3 Eu1 O1 C1 2_665 . . . -9.5(3) ?
O4 Eu1 O1 C1 1_465 . . . 144.7(2) ?
O4W Eu1 O1 C1 . . . . 59.5(2) ?
O2W Eu1 O1 C1 . . . . -160.0(2) ?
O1W Eu1 O1 C1 . . . . 123.4(2) ?
O3W Eu1 O1 C1 . . . . -73.6(2) ?
O5W Eu1 O1 C1 . . . . -110.2(2) ?
O2 Eu1 O1 C1 . . . . 2.17(19) ?
O3 Eu1 O2 C1 2_665 . . . 168.6(2) ?
O4 Eu1 O2 C1 1_465 . . . -119.5(2) ?
O4W Eu1 O2 C1 . . . . -119.1(2) ?
O2W Eu1 O2 C1 . . . . 18.3(2) ?
O1W Eu1 O2 C1 . . . . -56.4(2) ?
O3W Eu1 O2 C1 . . . . 82.5(2) ?
O1 Eu1 O2 C1 . . . . -2.2(2) ?
O5W Eu1 O2 C1 . . . . 111.6(2) ?
Eu1 O2 C1 O1 . . . . 3.8(3) ?
Eu1 O2 C1 C2 . . . . -176.0(3) ?
Eu1 O1 C1 O2 . . . . -4.2(4) ?
Eu1 O1 C1 C2 . . . . 175.7(2) ?
O2 C1 C2 C7 . . . . -167.3(3) ?
O1 C1 C2 C7 . . . . 12.8(5) ?
O2 C1 C2 C3 . . . . 11.2(5) ?
O1 C1 C2 C3 . . . . -168.6(3) ?
C7 C2 C3 C4 . . . . 0.8(5) ?
C1 C2 C3 C4 . . . . -177.7(3) ?
C2 C3 C4 C5 . . . . -1.0(5) ?
C2 C3 C4 C8 . . . . -179.2(3) ?
C3 C4 C5 C6 . . . . 1.7(5) ?
C8 C4 C5 C6 . . . . 179.9(3) ?
C4 C5 C6 C7 . . . . -2.2(5) ?
C4 C5 C6 S1 . . . . 177.6(3) ?
O5 S1 C6 C7 . . . . -109.9(3) ?
O7 S1 C6 C7 . . . . 12.3(3) ?
O6 S1 C6 C7 . . . . 130.4(3) ?
O5 S1 C6 C5 . . . . 70.4(3) ?
O7 S1 C6 C5 . . . . -167.5(3) ?
O6 S1 C6 C5 . . . . -49.4(3) ?
C5 C6 C7 C2 . . . . 2.0(5) ?
S1 C6 C7 C2 . . . . -177.8(3) ?
C3 C2 C7 C6 . . . . -1.3(5) ?
C1 C2 C7 C6 . . . . 177.3(3) ?
Eu1 O3 C8 O4 2_665 . . . 36.9(12) ?
Eu1 O3 C8 C4 2_665 . . . -142.6(8) ?
Eu1 O4 C8 O3 1_645 . . . 42.7(7) ?
Eu1 O4 C8 C4 1_645 . . . -137.8(3) ?
C5 C4 C8 O3 . . . . -169.6(3) ?
C3 C4 C8 O3 . . . . 8.6(5) ?
C5 C4 C8 O4 . . . . 10.9(5) ?
C3 C4 C8 O4 . . . . -170.9(3) ?
O8 N1 C9 C10 . . . . -179.0(3) ?
C13 N1 C9 C10 . . . . 0.8(6) ?
N1 C9 C10 C11 . . . . 0.1(6) ?
C9 C10 C11 C12 . . . . -1.5(6) ?
C9 C10 C11 C11 . . . 2_666 177.1(4) ?
C10 C11 C12 C13 . . . . 2.2(6) ?
C11 C11 C12 C13 2_666 . . . -176.5(4) ?
O8 N1 C13 C12 . . . . 179.6(3) ?
C9 N1 C13 C12 . . . . -0.1(6) ?
C11 C12 C13 N1 . . . . -1.4(6) ?
